data_4037889
loop_
_publ_author_name
'Singh, Priyanka'
'Kaur, Navpreet'
'Banerjee, Prabal'

_publ_section_title
;
 Regioselective Br\/onsted Acid Catalyzed Annulation of Cyclopropane
 Aldehydes with N'-Aryl Anthranil Hydrazides: Domino Construction of
 Tetrahydropyrrolo[1,2-a]quinazolin-5(1H)ones.
;
_journal_name_full 'The Journal of organic chemistry'
_journal_paper_doi 10.1021/acs.joc.9b03170
_journal_year 2020
_chemical_formula_moiety 'C25 H25 N3 O2'
_chemical_formula_sum 'C25 H25 N3 O2'
_chemical_formula_weight 399.48
_space_group_crystal_system monoclinic
_space_group_IT_number 14
_space_group_name_Hall '-P 2yn'
_space_group_name_H-M_alt 'P 1 21/n 1'
_atom_sites_solution_hydrogens geom
_audit_creation_method SHELXL-2014/7
_cell_angle_alpha 90.000(5)
_cell_angle_beta 98.006(5)
_cell_angle_gamma 90.000(5)
_cell_formula_units_Z 4
_cell_length_a 9.852(5)
_cell_length_b 10.061(5)
_cell_length_c 21.490(5)
_cell_measurement_reflns_used 22033
_cell_measurement_temperature 293(2)
_cell_measurement_theta_max 28.3
_cell_measurement_theta_min 2.2
_cell_volume 2109.3(16)
_computing_cell_refinement 'APEX2 (Bruker, 2014); SAINT (Bruker, 2014)'
_computing_data_collection 'APEX2 (Bruker, 2014)'
_computing_data_reduction 'SAINT (Bruker, 2014);XPREP(Sheldrick,2014)'
_computing_molecular_graphics 'Ortep, Platon, mercury'
_computing_structure_refinement 'SHELXL-2014 (Sheldrick, 2014)'
_computing_structure_solution 'SHELXS-2014 (Sheldrick, 2014)'
_diffrn_ambient_temperature 293(2)
_diffrn_detector_area_resol_mean 10.233
_diffrn_measured_fraction_theta_full 0.995
_diffrn_measured_fraction_theta_max 0.986
_diffrn_measurement_device_type 'Bruker D8 Venture PHOTON 100 CMOS'
_diffrn_measurement_method 'phi and omega scan'
_diffrn_radiation_type MoK\a
_diffrn_radiation_wavelength 0.71073
_diffrn_reflns_av_R_equivalents 0.0314
_diffrn_reflns_av_unetI/netI 0.0265
_diffrn_reflns_Laue_measured_fraction_full 0.995
_diffrn_reflns_Laue_measured_fraction_max 0.986
_diffrn_reflns_limit_h_max 12
_diffrn_reflns_limit_h_min -13
_diffrn_reflns_limit_k_max 13
_diffrn_reflns_limit_k_min -13
_diffrn_reflns_limit_l_max 20
_diffrn_reflns_limit_l_min -28
_diffrn_reflns_number 22033
_diffrn_reflns_point_group_measured_fraction_full 0.995
_diffrn_reflns_point_group_measured_fraction_max 0.986
_diffrn_reflns_theta_full 25.242
_diffrn_reflns_theta_max 28.296
_diffrn_reflns_theta_min 2.172
_diffrn_source 'fine-focus sealed tube'
_exptl_absorpt_coefficient_mu 0.081
_exptl_absorpt_correction_T_max 0.7457
_exptl_absorpt_correction_T_min 0.6739
_exptl_absorpt_correction_type multi-scan
_exptl_absorpt_process_details SADABS
_exptl_crystal_colour colorless
_exptl_crystal_density_diffrn 1.258
_exptl_crystal_density_meas 1.25
_exptl_crystal_density_method 'not measured'
_exptl_crystal_description block
_exptl_crystal_F_000 848
_exptl_crystal_size_max 0.340
_exptl_crystal_size_mid 0.320
_exptl_crystal_size_min 0.270
_refine_diff_density_max 0.460
_refine_diff_density_min -0.497
_refine_diff_density_rms 0.036
_refine_ls_extinction_method none
_refine_ls_goodness_of_fit_ref 1.091
_refine_ls_hydrogen_treatment constr
_refine_ls_matrix_type full
_refine_ls_number_parameters 271
_refine_ls_number_reflns 5174
_refine_ls_number_restraints 0
_refine_ls_restrained_S_all 1.091
_refine_ls_R_factor_all 0.0802
_refine_ls_R_factor_gt 0.0610
_refine_ls_shift/su_max 0.000
_refine_ls_shift/su_mean 0.000
_refine_ls_structure_factor_coef Fsqd
_refine_ls_weighting_details 'w=1/[\s^2^(Fo^2^)+(0.0539P)^2^+0.9119P] where P=(Fo^2^+2Fc^2^)/3'
_refine_ls_weighting_scheme calc
_refine_ls_wR_factor_gt 0.1397
_refine_ls_wR_factor_ref 0.1507
_reflns_Friedel_coverage 0.000
_reflns_number_gt 4032
_reflns_number_total 5174
_reflns_threshold_expression 'I > 2\s(I)'
_cod_data_source_file jo9b03170_si_002.cif
_cod_data_source_block shelx
_cod_original_sg_symbol_H-M 'P 21/n'
_cod_database_code 4037889
_shelx_shelxl_version_number 2014/7
_shelx_space_group_comment
;
The symmetry employed for this shelxl refinement is uniquely defined
by the following loop, which should always be used as a source of
symmetry information in preference to the above space-group names.
They are only intended as comments.
;
_shelx_estimated_absorpt_t_min 0.973
_shelx_estimated_absorpt_t_max 0.978

loop_
_space_group_symop_operation_xyz
'x, y, z'
'-x+1/2, y+1/2, -z+1/2'
'-x, -y, -z'
'x-1/2, -y-1/2, z-1/2'

loop_
_atom_site_label
_atom_site_type_symbol
_atom_site_fract_x
_atom_site_fract_y
_atom_site_fract_z
_atom_site_U_iso_or_equiv
_atom_site_adp_type
_atom_site_occupancy
_atom_site_site_symmetry_order
_atom_site_calc_flag
_atom_site_refinement_flags_posn
_atom_site_refinement_flags_adp
O1 O 0.99315(16) 0.59876(16) 0.24024(7) 0.0624(4) Uani 1 1 d . .
O2 O 0.44742(15) 0.10988(16) 0.54819(7) 0.0623(4) Uani 1 1 d . .
N2 N 0.43367(14) 0.22467(15) 0.45662(7) 0.0423(3) Uani 1 1 d . .
N1 N 0.61641(15) 0.36353(15) 0.43599(7) 0.0434(4) Uani 1 1 d . .
N3 N 0.31325(14) 0.15376(15) 0.43231(8) 0.0471(4) Uani 1 1 d . .
H3 H 0.3130 0.0796 0.4124 0.057 Uiso 1 1 calc R U
C1 C 0.68967(17) 0.33715(17) 0.49355(8) 0.0378(4) Uani 1 1 d . .
C2 C 0.51623(17) 0.26886(18) 0.40805(8) 0.0413(4) Uani 1 1 d . .
H2 H 0.5625 0.1924 0.3921 0.050 Uiso 1 1 calc R U
C3 C 0.60598(18) 0.49415(18) 0.40604(8) 0.0428(4) Uani 1 1 d . .
H3A H 0.6137 0.5635 0.4383 0.051 Uiso 1 1 calc R U
C4 C 0.64079(17) 0.23914(17) 0.53082(8) 0.0397(4) Uani 1 1 d . .
C5 C 0.90268(18) 0.56455(19) 0.28045(8) 0.0426(4) Uani 1 1 d . .
C6 C -0.04145(19) 0.12039(19) 0.44861(10) 0.0486(4) Uani 1 1 d . .
H6 H -0.0346 0.1448 0.4907 0.058 Uiso 1 1 calc R U
C7 C 0.4370(2) 0.3453(2) 0.35347(9) 0.0505(5) Uani 1 1 d . .
H7A H 0.4725 0.3261 0.3145 0.061 Uiso 1 1 calc R U
H7B H 0.3404 0.3226 0.3485 0.061 Uiso 1 1 calc R U
C8 C 0.73511(19) 0.64476(18) 0.34159(9) 0.0455(4) Uani 1 1 d . .
H8 H 0.6864 0.7155 0.3554 0.055 Uiso 1 1 calc R U
C9 C 0.81081(19) 0.4050(2) 0.51625(9) 0.0465(4) Uani 1 1 d . .
H9 H 0.8420 0.4735 0.4929 0.056 Uiso 1 1 calc R U
C10 C 0.78872(19) 0.41472(18) 0.34216(9) 0.0440(4) Uani 1 1 d . .
H10 H 0.7763 0.3286 0.3561 0.053 Uiso 1 1 calc R U
C11 C 0.8278(2) 0.66823(19) 0.30065(9) 0.0479(4) Uani 1 1 d . .
H11 H 0.8403 0.7541 0.2865 0.057 Uiso 1 1 calc R U
C12 C 0.8390(2) 0.2682(2) 0.60867(10) 0.0587(5) Uani 1 1 d . .
H12 H 0.8909 0.2430 0.6463 0.070 Uiso 1 1 calc R U
C13 C 0.45859(19) 0.4905(2) 0.37140(10) 0.0507(5) Uani 1 1 d . .
H13A H 0.3936 0.5193 0.3987 0.061 Uiso 1 1 calc R U
H13B H 0.4492 0.5467 0.3344 0.061 Uiso 1 1 calc R U
C14 C 0.71281(17) 0.51680(16) 0.36279(8) 0.0372(4) Uani 1 1 d . .
C15 C 0.06393(17) 0.15063(18) 0.41473(9) 0.0429(4) Uani 1 1 d . .
C16 C 0.50146(18) 0.18351(18) 0.51339(8) 0.0426(4) Uani 1 1 d . .
C17 C 0.88345(19) 0.43747(19) 0.30105(9) 0.0454(4) Uani 1 1 d . .
H17 H 0.9334 0.3672 0.2876 0.055 Uiso 1 1 calc R U
C18 C 0.7174(2) 0.2045(2) 0.58792(9) 0.0520(5) Uani 1 1 d . .
H18 H 0.6861 0.1377 0.6123 0.062 Uiso 1 1 calc R U
C19 C -0.15709(19) 0.0540(2) 0.42046(11) 0.0549(5) Uani 1 1 d . .
H19 H -0.2270 0.0335 0.4438 0.066 Uiso 1 1 calc R U
C20 C -0.0657(2) 0.0484(2) 0.32407(11) 0.0612(6) Uani 1 1 d . .
H20 H -0.0739 0.0247 0.2819 0.073 Uiso 1 1 calc R U
C026 C 0.8834(2) 0.3699(2) 0.57320(10) 0.0548(5) Uani 1 1 d . .
H026 H 0.9636 0.4153 0.5881 0.066 Uiso 1 1 calc R U
C027 C 0.18950(19) 0.2232(2) 0.44544(11) 0.0547(5) Uani 1 1 d . .
H02A H 0.1894 0.3133 0.4294 0.066 Uiso 1 1 calc R U
H02B H 0.1885 0.2275 0.4905 0.066 Uiso 1 1 calc R U
C028 C -0.1691(2) 0.0185(2) 0.35860(11) 0.0591(6) Uani 1 1 d . .
H028 H -0.2471 -0.0259 0.3399 0.071 Uiso 1 1 calc R U
C029 C 0.0505(2) 0.1136(2) 0.35200(10) 0.0538(5) Uani 1 1 d . .
H029 H 0.1204 0.1329 0.3285 0.065 Uiso 1 1 calc R U
C030 C 1.0783(3) 0.4984(3) 0.22099(15) 0.0864(9) Uani 1 1 d . .
H03A H 1.1362 0.5357 0.1931 0.130 Uiso 1 1 calc R U
H03B H 1.1339 0.4618 0.2571 0.130 Uiso 1 1 calc R U
H03C H 1.0226 0.4295 0.1996 0.130 Uiso 1 1 calc R U

loop_
_atom_site_aniso_label
_atom_site_aniso_U_11
_atom_site_aniso_U_22
_atom_site_aniso_U_33
_atom_site_aniso_U_23
_atom_site_aniso_U_13
_atom_site_aniso_U_12
O1 0.0648(9) 0.0658(9) 0.0621(9) 0.0102(7) 0.0280(7) -0.0089(8)
O2 0.0580(9) 0.0667(10) 0.0633(9) 0.0132(7) 0.0124(7) -0.0222(7)
N2 0.0337(7) 0.0437(8) 0.0493(8) -0.0035(7) 0.0049(6) -0.0106(6)
N1 0.0444(8) 0.0464(8) 0.0387(7) 0.0019(6) 0.0038(6) -0.0145(7)
N3 0.0343(7) 0.0410(8) 0.0655(10) -0.0155(7) 0.0048(7) -0.0086(6)
C1 0.0365(8) 0.0409(9) 0.0370(8) -0.0050(7) 0.0091(7) -0.0048(7)
C2 0.0380(8) 0.0438(9) 0.0420(9) -0.0066(8) 0.0052(7) -0.0061(7)
C3 0.0470(10) 0.0395(9) 0.0431(9) -0.0057(7) 0.0109(8) -0.0028(8)
C4 0.0391(9) 0.0402(9) 0.0404(9) -0.0041(7) 0.0077(7) -0.0041(7)
C5 0.0416(9) 0.0487(10) 0.0375(8) 0.0054(8) 0.0048(7) -0.0067(8)
C6 0.0416(9) 0.0492(11) 0.0548(11) 0.0020(9) 0.0059(8) 0.0042(8)
C7 0.0453(10) 0.0590(12) 0.0455(10) -0.0021(9) 0.0006(8) -0.0044(9)
C8 0.0494(10) 0.0339(9) 0.0531(10) 0.0013(8) 0.0065(8) 0.0015(8)
C9 0.0425(9) 0.0511(11) 0.0465(10) -0.0044(8) 0.0084(8) -0.0137(8)
C10 0.0526(10) 0.0338(8) 0.0472(10) 0.0037(8) 0.0124(8) -0.0029(8)
C11 0.0535(11) 0.0368(9) 0.0535(11) 0.0108(8) 0.0077(9) -0.0055(8)
C12 0.0551(11) 0.0630(13) 0.0528(11) 0.0035(10) -0.0105(9) -0.0044(10)
C13 0.0434(10) 0.0545(11) 0.0558(11) 0.0005(9) 0.0127(8) 0.0059(9)
C14 0.0395(8) 0.0349(8) 0.0368(8) -0.0003(7) 0.0038(7) -0.0026(7)
C15 0.0339(8) 0.0392(9) 0.0552(10) -0.0030(8) 0.0045(8) 0.0007(7)
C16 0.0414(9) 0.0403(9) 0.0477(10) -0.0017(8) 0.0115(8) -0.0063(7)
C17 0.0488(10) 0.0416(10) 0.0478(10) -0.0003(8) 0.0134(8) 0.0033(8)
C18 0.0575(11) 0.0481(11) 0.0494(10) 0.0059(9) 0.0036(9) -0.0056(9)
C19 0.0363(9) 0.0526(11) 0.0765(14) 0.0126(10) 0.0107(9) -0.0014(8)
C20 0.0604(13) 0.0631(13) 0.0552(12) -0.0060(10) -0.0089(10) 0.0012(11)
C026 0.0446(10) 0.0624(13) 0.0546(11) -0.0103(10) -0.0027(9) -0.0134(9)
C027 0.0398(10) 0.0517(11) 0.0728(13) -0.0177(10) 0.0090(9) -0.0062(8)
C028 0.0410(10) 0.0499(11) 0.0804(15) 0.0009(11) -0.0121(10) -0.0043(9)
C029 0.0480(10) 0.0576(12) 0.0572(12) -0.0018(10) 0.0119(9) -0.0019(9)
C030 0.0775(17) 0.096(2) 0.097(2) 0.0108(16) 0.0523(16) 0.0040(15)

loop_
_atom_type_symbol
_atom_type_description
_atom_type_scat_dispersion_real
_atom_type_scat_dispersion_imag
_atom_type_scat_source
C C 0.0033 0.0016 'International Tables Vol C Tables 4.2.6.8 and 6.1.1.4'
H H 0.0000 0.0000 'International Tables Vol C Tables 4.2.6.8 and 6.1.1.4'
N N 0.0061 0.0033 'International Tables Vol C Tables 4.2.6.8 and 6.1.1.4'
O O 0.0106 0.0060 'International Tables Vol C Tables 4.2.6.8 and 6.1.1.4'

loop_
_geom_angle_atom_site_label_1
_geom_angle_atom_site_label_2
_geom_angle_atom_site_label_3
_geom_angle
C5 O1 C030 118.10(18)
C16 N2 N3 117.01(15)
C16 N2 C2 118.13(14)
N3 N2 C2 113.89(14)
C1 N1 C2 119.52(15)
C1 N1 C3 124.66(14)
C2 N1 C3 114.15(14)
N2 N3 C027 111.38(14)
N1 C1 C4 118.32(15)
N1 C1 C9 122.43(16)
C4 C1 C9 119.25(16)
N1 C2 N2 108.48(14)
N1 C2 C7 103.59(15)
N2 C2 C7 114.95(15)
N1 C3 C14 113.17(15)
N1 C3 C13 101.29(14)
C14 C3 C13 113.36(15)
C18 C4 C1 119.61(16)
C18 C4 C16 119.84(17)
C1 C4 C16 120.18(16)
O1 C5 C17 124.62(18)
O1 C5 C11 115.55(17)
C17 C5 C11 119.83(17)
C15 C6 C19 120.56(19)
C13 C7 C2 104.56(15)
C11 C8 C14 121.15(17)
C026 C9 C1 119.78(18)
C14 C10 C17 121.56(17)
C8 C11 C5 120.19(17)
C18 C12 C026 119.59(19)
C7 C13 C3 103.62(15)
C10 C14 C8 117.76(16)
C10 C14 C3 122.62(16)
C8 C14 C3 119.61(16)
C6 C15 C029 118.40(17)
C6 C15 C027 120.45(18)
C029 C15 C027 121.15(18)
O2 C16 N2 121.76(17)
O2 C16 C4 122.68(17)
N2 C16 C4 115.50(15)
C5 C17 C10 119.50(17)
C12 C18 C4 120.59(19)
C028 C19 C6 120.40(19)
C028 C20 C029 120.0(2)
C9 C026 C12 121.03(18)
N3 C027 C15 109.82(16)
C19 C028 C20 119.84(19)
C20 C029 C15 120.74(19)

loop_
_geom_bond_atom_site_label_1
_geom_bond_atom_site_label_2
_geom_bond_distance
O1 C5 1.369(2)
O1 C030 1.411(3)
O2 C16 1.226(2)
N2 C16 1.371(2)
N2 N3 1.4201(19)
N2 C2 1.478(2)
N1 C1 1.369(2)
N1 C2 1.441(2)
N1 C3 1.461(2)
N3 C027 1.466(2)
C1 C4 1.398(2)
C1 C9 1.402(2)
C2 C7 1.524(3)
C3 C14 1.515(2)
C3 C13 1.537(3)
C4 C18 1.392(3)
C4 C16 1.481(2)
C5 C17 1.375(3)
C5 C11 1.382(3)
C6 C15 1.382(3)
C6 C19 1.385(3)
C7 C13 1.518(3)
C8 C11 1.374(3)
C8 C14 1.393(2)
C9 C026 1.375(3)
C10 C14 1.379(2)
C10 C17 1.391(3)
C12 C18 1.377(3)
C12 C026 1.383(3)
C15 C029 1.387(3)
C15 C027 1.507(3)
C19 C028 1.366(3)
C20 C028 1.375(3)
C20 C029 1.382(3)
